data_4020252
loop_
_publ_author_name
'Feihe Huang'
'Karen A. Switek'
'Lev N. Zakharov'
'Frank R. Fronczek'
'Carla Slebodnick'
'Matthew Lam'
'James A. Golen'
'William S. Bryant'
'Philip E. Mason'
'Arnold L. Rheingold'
'Ashraf-Khorassani, Mehdi'
'Harry W. Gibson'

_publ_section_title
;
 Cryptands, Powerful Hosts for Paraquat Derivatives
;
_journal_name_full 'Journal of Organic Chemistry'
_journal_page_first 3231
_journal_page_last 3241
_journal_paper_doi 10.1021/jo050187i
_journal_volume 70
_journal_year 2005
_chemical_formula_moiety '2C36H46O12 . 3C3H6O. 2.93H2O'
_chemical_formula_sum 'C81 H115.86 O29.93'
_chemical_formula_weight 1568.48
_space_group_IT_number 2
_space_group_name_Hall '-P 1'
_space_group_name_H-M_alt 'P -1'
_symmetry_cell_setting triclinic
_symmetry_space_group_name_Hall '-P 1'
_symmetry_space_group_name_H-M 'P -1'
_cell_angle_alpha 63.096(9)
_cell_angle_beta 83.239(10)
_cell_angle_gamma 84.292(9)
_cell_formula_units_Z 2
_cell_length_a 10.7938(13)
_cell_length_b 20.2260(19)
_cell_length_c 21.431(2)
_cell_measurement_temperature 100(2)
_cell_volume 4137.6(7)
_diffrn_ambient_temperature 100(2)
_exptl_crystal_density_diffrn 1.259
_cod_database_code 4020252

loop_
_symmetry_equiv_pos_as_xyz
'x, y, z'
'-x, -y, -z'

loop_
_atom_site_label
_atom_site_type_symbol
_atom_site_fract_x
_atom_site_fract_y
_atom_site_fract_z
_atom_site_U_iso_or_equiv
_atom_site_adp_type
_atom_site_occupancy
_atom_site_symmetry_multiplicity
_atom_site_calc_flag
_atom_site_refinement_flags
_atom_site_disorder_assembly
_atom_site_disorder_group
O1 O -0.30315(18) 0.34851(10) 1.00197(9) 0.0248(4) Uani 1 1 d . . .
O2 O -0.22545(16) 0.49828(10) 0.92647(10) 0.0236(4) Uani 1 1 d . . .
O3 O -0.03208(16) 0.59191(10) 0.89752(9) 0.0226(4) Uani 1 1 d . . .
O4 O 0.21203(17) 0.52766(10) 0.88517(10) 0.0245(4) Uani 1 1 d . . .
O5 O 0.37619(18) 0.39606(10) 0.93814(10) 0.0259(4) Uani 1 1 d . . .
O6 O -0.22897(18) 0.12748(10) 0.97357(10) 0.0286(4) Uani 1 1 d . . .
O7 O -0.08390(19) 0.06361(11) 0.89193(11) 0.0333(5) Uani 1 1 d . . .
O8 O 0.14203(19) 0.05825(11) 0.80649(10) 0.0320(5) Uani 1 1 d . . .
O9 O 0.35662(19) 0.09325(11) 0.84686(11) 0.0317(5) Uani 1 1 d . . .
O10 O 0.4425(2) 0.17604(11) 0.90710(11) 0.0330(5) Uani 1 1 d . . .
O11 O -0.16738(16) 0.15842(10) 1.23470(10) 0.0238(4) Uani 1 1 d . . .
O12 O 0.34095(16) 0.19563(10) 1.18234(10) 0.0249(4) Uani 1 1 d . . .
O13 O 0.79497(18) 0.11269(10) 0.56798(10) 0.0291(5) Uani 1 1 d . . .
O14 O 0.66172(18) -0.01843(10) 0.61885(10) 0.0293(5) Uani 1 1 d . . .
O15 O 0.45528(18) -0.08709(11) 0.60613(10) 0.0303(5) Uani 1 1 d . . .
O16 O 0.23666(18) 0.00509(11) 0.57207(10) 0.0311(5) Uani 1 1 d . . .
O17 O 0.13142(19) 0.15267(11) 0.49543(10) 0.0320(5) Uani 1 1 d . . .
O18 O 0.73279(19) 0.34739(11) 0.57296(10) 0.0325(5) Uani 1 1 d . . .
O19A O 0.5693(5) 0.4424(3) 0.6076(3) 0.0294(11) Uani 0.528(3) 1 d P A 1
O20A O 0.3797(4) 0.3898(2) 0.7280(2) 0.0327(10) Uani 0.528(3) 1 d P A 1
O21A O 0.1647(4) 0.4106(2) 0.6340(2) 0.0421(11) Uani 0.528(3) 1 d P A 1
O19B O 0.5943(5) 0.4352(3) 0.6428(4) 0.0364(14) Uani 0.472(3) 1 d P A 2
O20B O 0.2628(4) 0.4612(3) 0.6640(2) 0.0386(12) Uani 0.472(3) 1 d P A 2
O21B O 0.0184(5) 0.3968(3) 0.6691(3) 0.0469(14) Uani 0.472(3) 1 d P A 2
O22 O 0.0916(2) 0.38752(14) 0.50911(13) 0.0483(6) Uani 1 1 d . . .
O23 O 0.79039(17) 0.29475(11) 0.31595(10) 0.0285(4) Uani 1 1 d . . .
O24 O 0.29348(16) 0.34086(11) 0.26069(10) 0.0252(4) Uani 1 1 d . . .
C1 C -0.2796(2) 0.27359(14) 1.02756(14) 0.0204(5) Uani 1 1 d . . .
C2 C -0.2658(2) 0.23623(14) 0.98652(14) 0.0208(5) Uani 1 1 d . . .
H2A H -0.2736 0.2624 0.9374 0.025 Uiso 1 1 calc R . .
C3 C -0.2404(2) 0.15950(15) 1.01836(14) 0.0215(6) Uani 1 1 d . . .
C4 C -0.2268(2) 0.12069(14) 1.08965(14) 0.0219(6) Uani 1 1 d . . .
H4A H -0.2077 0.0687 1.1107 0.026 Uiso 1 1 calc R . .
C5 C -0.2415(2) 0.15941(14) 1.12997(14) 0.0213(6) Uani 1 1 d . . .
C6 C -0.2684(2) 0.23521(15) 1.09949(14) 0.0219(6) Uani 1 1 d . . .
H6A H -0.2792 0.2610 1.1276 0.026 Uiso 1 1 calc R . .
C7 C 0.3943(2) 0.32071(14) 0.96301(15) 0.0231(6) Uani 1 1 d . . .
C8 C 0.4100(2) 0.28417(15) 0.92136(15) 0.0255(6) Uani 1 1 d . . .
H8A H 0.4087 0.3113 0.8718 0.031 Uiso 1 1 calc R . .
C9 C 0.4277(2) 0.20709(15) 0.95283(15) 0.0260(6) Uani 1 1 d . . .
C10 C 0.4281(2) 0.16685(15) 1.02513(15) 0.0253(6) Uani 1 1 d . . .
H10A H 0.4377 0.1142 1.0463 0.030 Uiso 1 1 calc R . .
C11 C 0.4143(2) 0.20458(15) 1.06643(14) 0.0232(6) Uani 1 1 d . . .
C12 C 0.3981(2) 0.28094(15) 1.03559(14) 0.0227(6) Uani 1 1 d . . .
H12A H 0.3895 0.3065 1.0638 0.027 Uiso 1 1 calc R . .
C13 C -0.0412(2) 0.16744(14) 1.21603(13) 0.0207(6) Uani 1 1 d . . .
C14 C 0.0148(2) 0.20808(15) 1.24178(14) 0.0225(6) Uani 1 1 d . . .
H14A H -0.0341 0.2291 1.2689 0.027 Uiso 1 1 calc R . .
C15 C 0.1413(2) 0.21783(14) 1.22795(14) 0.0229(6) Uani 1 1 d . . .
H15A H 0.1792 0.2461 1.2452 0.027 Uiso 1 1 calc R . .
C16 C 0.2143(2) 0.18656(14) 1.18886(13) 0.0204(5) Uani 1 1 d . . .
C17 C 0.1578(2) 0.14873(15) 1.16108(14) 0.0234(6) Uani 1 1 d . . .
H17A H 0.2062 0.1293 1.1326 0.028 Uiso 1 1 calc R . .
C18 C 0.0299(2) 0.13911(15) 1.17481(15) 0.0243(6) Uani 1 1 d . . .
H18A H -0.0088 0.1129 1.1557 0.029 Uiso 1 1 calc R . .
C19 C -0.3027(3) 0.39125(14) 0.92748(14) 0.0235(6) Uani 1 1 d . . .
H19A H -0.3672 0.3746 0.9093 0.028 Uiso 1 1 calc R . .
H19B H -0.2202 0.3853 0.9045 0.028 Uiso 1 1 calc R . .
C20 C -0.3301(3) 0.47123(15) 0.91271(15) 0.0247(6) Uani 1 1 d . . .
H20A H -0.3481 0.5012 0.8630 0.030 Uiso 1 1 calc R . .
H20B H -0.4044 0.4754 0.9428 0.030 Uiso 1 1 calc R . .
C21 C -0.2495(2) 0.57203(14) 0.91838(15) 0.0238(6) Uani 1 1 d . . .
H21A H -0.3264 0.5747 0.9475 0.029 Uiso 1 1 calc R . .
H21B H -0.2623 0.6062 0.8687 0.029 Uiso 1 1 calc R . .
C22 C -0.1408(2) 0.59482(14) 0.94055(14) 0.0223(6) Uani 1 1 d . . .
H22A H -0.1573 0.6459 0.9358 0.027 Uiso 1 1 calc R . .
H22B H -0.1283 0.5610 0.9904 0.027 Uiso 1 1 calc R . .
C23 C 0.0751(2) 0.60918(15) 0.91894(15) 0.0246(6) Uani 1 1 d . . .
H23A H 0.0857 0.5745 0.9688 0.029 Uiso 1 1 calc R . .
H23B H 0.0642 0.6603 0.9145 0.029 Uiso 1 1 calc R . .
C24 C 0.1883(2) 0.60285(14) 0.87390(15) 0.0254(6) Uani 1 1 d . . .
H24A H 0.1750 0.6350 0.8239 0.030 Uiso 1 1 calc R . .
H24B H 0.2615 0.6199 0.8853 0.030 Uiso 1 1 calc R . .
C25 C 0.3288(3) 0.51797(15) 0.85125(15) 0.0278(6) Uani 1 1 d . . .
H25A H 0.3964 0.5337 0.8683 0.033 Uiso 1 1 calc R . .
H25B H 0.3283 0.5494 0.8000 0.033 Uiso 1 1 calc R . .
C26 C 0.3531(3) 0.43859(15) 0.86585(14) 0.0287(6) Uani 1 1 d . . .
H26A H 0.2799 0.4203 0.8556 0.034 Uiso 1 1 calc R . .
H26B H 0.4264 0.4336 0.8356 0.034 Uiso 1 1 calc R . .
C27 C -0.1857(3) 0.05118(16) 1.00130(16) 0.0312(7) Uani 1 1 d . . .
H27A H -0.2433 0.0202 1.0413 0.037 Uiso 1 1 calc R . .
H27B H -0.1017 0.0448 1.0181 0.037 Uiso 1 1 calc R . .
C28 C -0.1805(3) 0.02814(17) 0.94373(17) 0.0349(7) Uani 1 1 d . . .
H28A H -0.1655 -0.0264 0.9633 0.042 Uiso 1 1 calc R . .
H28B H -0.2615 0.0416 0.9224 0.042 Uiso 1 1 calc R . .
C29 C -0.0755(3) 0.04069(19) 0.83849(17) 0.0380(7) Uani 1 1 d . . .
H29A H -0.1572 0.0500 0.8185 0.046 Uiso 1 1 calc R . .
H29B H -0.0532 -0.0132 0.8582 0.046 Uiso 1 1 calc R . .
C30 C 0.0223(3) 0.0829(2) 0.78204(17) 0.0422(8) Uani 1 1 d . . .
H30A H 0.0163 0.0752 0.7401 0.051 Uiso 1 1 calc R . .
H30B H 0.0085 0.1366 0.7685 0.051 Uiso 1 1 calc R . .
C31 C 0.2377(3) 0.10163(18) 0.75769(16) 0.0357(7) Uani 1 1 d . . .
H31A H 0.2195 0.1547 0.7460 0.043 Uiso 1 1 calc R . .
H31B H 0.2414 0.0962 0.7139 0.043 Uiso 1 1 calc R . .
C32 C 0.3597(3) 0.07600(17) 0.78941(15) 0.0319(7) Uani 1 1 d . . .
H32A H 0.3739 0.0218 0.8058 0.038 Uiso 1 1 calc R . .
H32B H 0.4286 0.1012 0.7540 0.038 Uiso 1 1 calc R . .
C33 C 0.4710(3) 0.07514(17) 0.87811(17) 0.0350(7) Uani 1 1 d . . .
H33A H 0.5389 0.1019 0.8428 0.042 Uiso 1 1 calc R . .
H33B H 0.4917 0.0212 0.8965 0.042 Uiso 1 1 calc R . .
C34 C 0.4585(3) 0.09708(16) 0.93700(17) 0.0332(7) Uani 1 1 d . . .
H34A H 0.3855 0.0741 0.9700 0.040 Uiso 1 1 calc R . .
H34B H 0.5342 0.0799 0.9632 0.040 Uiso 1 1 calc R . .
C35 C -0.2281(2) 0.11740(15) 1.20834(14) 0.0235(6) Uani 1 1 d . . .
H35A H -0.3120 0.1054 1.2334 0.028 Uiso 1 1 calc R . .
H35B H -0.1795 0.0700 1.2184 0.028 Uiso 1 1 calc R . .
C36 C 0.4197(2) 0.16233(15) 1.14477(15) 0.0262(6) Uani 1 1 d . . .
H36A H 0.3945 0.1111 1.1605 0.031 Uiso 1 1 calc R . .
H36B H 0.5070 0.1593 1.1562 0.031 Uiso 1 1 calc R . .
C37 C 0.7911(2) 0.18878(15) 0.53631(14) 0.0249(6) Uani 1 1 d . . .
C38 C 0.7628(2) 0.23171(15) 0.57190(14) 0.0255(6) Uani 1 1 d . . .
H38A H 0.7448 0.2091 0.6214 0.031 Uiso 1 1 calc R . .
C39 C 0.7613(3) 0.30911(16) 0.53343(15) 0.0271(6) Uani 1 1 d . . .
C40 C 0.7862(3) 0.34296(16) 0.46089(15) 0.0284(6) Uani 1 1 d . . .
H40A H 0.7837 0.3955 0.4351 0.034 Uiso 1 1 calc R . .
C41 C 0.8150(2) 0.29809(16) 0.42682(14) 0.0257(6) Uani 1 1 d . . .
C42 C 0.8192(2) 0.22173(15) 0.46385(14) 0.0253(6) Uani 1 1 d . . .
H42A H 0.8412 0.1918 0.4401 0.030 Uiso 1 1 calc R . .
C43 C 0.1337(2) 0.22786(16) 0.46837(14) 0.0258(6) Uani 1 1 d . . .
C44 C 0.1073(2) 0.26713(17) 0.50817(15) 0.0295(7) Uani 1 1 d . . .
H44A H 0.0856 0.2417 0.5573 0.035 Uiso 1 1 calc R . .
C45 C 0.1133(3) 0.34361(18) 0.47501(16) 0.0329(7) Uani 1 1 d . . .
C46 C 0.1456(3) 0.38134(17) 0.40341(16) 0.0311(7) Uani 1 1 d . . .
H46A H 0.1496 0.4338 0.3813 0.037 Uiso 1 1 calc R . .
C47 C 0.1720(2) 0.34169(16) 0.36444(14) 0.0243(6) Uani 1 1 d . . .
C48 C 0.1657(2) 0.26516(16) 0.39648(14) 0.0257(6) Uani 1 1 d . . .
H48A H 0.1831 0.2383 0.3695 0.031 Uiso 1 1 calc R . .
C49 C 0.6629(2) 0.30657(15) 0.30877(13) 0.0235(6) Uani 1 1 d . . .
C50 C 0.6176(3) 0.27336(14) 0.27246(13) 0.0235(6) Uani 1 1 d . . .
H50A H 0.6717 0.2421 0.2578 0.028 Uiso 1 1 calc R . .
C51 C 0.4936(2) 0.28563(15) 0.25750(14) 0.0236(6) Uani 1 1 d . . .
H51A H 0.4629 0.2634 0.2321 0.028 Uiso 1 1 calc R . .
C52 C 0.4142(2) 0.33054(15) 0.27981(13) 0.0214(6) Uani 1 1 d . . .
C53 C 0.4581(3) 0.36155(16) 0.31776(14) 0.0262(6) Uani 1 1 d . . .
H53A H 0.4031 0.3912 0.3340 0.031 Uiso 1 1 calc R . .
C54 C 0.5836(2) 0.34961(16) 0.33255(14) 0.0258(6) Uani 1 1 d . . .
H54A H 0.6139 0.3710 0.3588 0.031 Uiso 1 1 calc R . .
C55 C 0.7405(3) 0.07559(16) 0.63872(15) 0.0296(6) Uani 1 1 d . . .
H55A H 0.6532 0.0947 0.6421 0.036 Uiso 1 1 calc R . .
H55B H 0.7882 0.0845 0.6707 0.036 Uiso 1 1 calc R . .
C56 C 0.7440(3) -0.00574(16) 0.65882(15) 0.0317(7) Uani 1 1 d . . .
H56A H 0.8301 -0.0233 0.6499 0.038 Uiso 1 1 calc R . .
H56B H 0.7184 -0.0337 0.7095 0.038 Uiso 1 1 calc R . .
C57 C 0.6651(3) -0.09494(15) 0.63374(16) 0.0312(7) Uani 1 1 d . . .
H57A H 0.6379 -0.1252 0.6838 0.037 Uiso 1 1 calc R . .
H57B H 0.7518 -0.1118 0.6249 0.037 Uiso 1 1 calc R . .
C58 C 0.5813(3) -0.10565(16) 0.58857(16) 0.0315(7) Uani 1 1 d . . .
H58A H 0.6054 -0.0735 0.5385 0.038 Uiso 1 1 calc R . .
H58B H 0.5893 -0.1579 0.5963 0.038 Uiso 1 1 calc R . .
C59 C 0.3719(3) -0.09155(16) 0.56181(15) 0.0313(7) Uani 1 1 d . . .
H59A H 0.3748 -0.1429 0.5670 0.038 Uiso 1 1 calc R . .
H59B H 0.3968 -0.0580 0.5122 0.038 Uiso 1 1 calc R . .
C60 C 0.2421(3) -0.06961(17) 0.58169(16) 0.0338(7) Uani 1 1 d . . .
H60A H 0.1827 -0.0743 0.5522 0.041 Uiso 1 1 calc R . .
H60B H 0.2176 -0.1032 0.6314 0.041 Uiso 1 1 calc R . .
C61 C 0.1138(3) 0.03050(18) 0.58611(16) 0.0346(7) Uani 1 1 d . . .
H61A H 0.0852 0.0007 0.6361 0.042 Uiso 1 1 calc R . .
H61B H 0.0557 0.0243 0.5569 0.042 Uiso 1 1 calc R . .
C62 C 0.1132(3) 0.11030(17) 0.57016(15) 0.0317(7) Uani 1 1 d . . .
H62A H 0.0325 0.1259 0.5880 0.038 Uiso 1 1 calc R . .
H62B H 0.1810 0.1183 0.5930 0.038 Uiso 1 1 calc R . .
C63 C 0.7233(4) 0.42690(17) 0.53542(17) 0.0413(8) Uani 1 1 d . A .
H63A H 0.6546 0.4429 0.5040 0.050 Uiso 1 1 calc R . .
H63B H 0.8021 0.4454 0.5063 0.050 Uiso 1 1 calc R . .
C64 C 0.6978(3) 0.45799(17) 0.58823(18) 0.0375(7) Uani 1 1 d . . .
C65A C 0.5251(6) 0.4786(3) 0.6517(3) 0.0332(14) Uani 0.528(3) 1 d P A 1
H65A H 0.5266 0.5332 0.6243 0.040 Uiso 0.528(3) 1 calc PR A 1
H65B H 0.5777 0.4623 0.6915 0.040 Uiso 0.528(3) 1 calc PR A 1
C65B C 0.4754(6) 0.4644(4) 0.6207(4) 0.0333(16) Uani 0.472(3) 1 d P A 2
H65C H 0.4478 0.4397 0.5943 0.040 Uiso 0.472(3) 1 calc PR A 2
H65D H 0.4794 0.5180 0.5887 0.040 Uiso 0.472(3) 1 calc PR A 2
C66 C 0.3871(3) 0.4539(2) 0.6788(2) 0.0516(10) Uani 1 1 d . . .
C67A C 0.2546(6) 0.3678(4) 0.7461(3) 0.0432(16) Uani 0.528(3) 1 d P A 1
H67A H 0.2013 0.4090 0.7495 0.052 Uiso 0.528(3) 1 calc PR A 1
H67B H 0.2503 0.3248 0.7932 0.052 Uiso 0.528(3) 1 calc PR A 1
C68A C 0.2010(6) 0.3470(4) 0.6964(3) 0.0432(16) Uani 0.528(3) 1 d P A 1
H68A H 0.2638 0.3155 0.6831 0.052 Uiso 0.528(3) 1 calc PR A 1
H68B H 0.1272 0.3174 0.7206 0.052 Uiso 0.528(3) 1 calc PR A 1
C67B C 0.1719(6) 0.4359(4) 0.7224(3) 0.0334(15) Uani 0.472(3) 1 d P A 2
H67C H 0.1755 0.4641 0.7498 0.040 Uiso 0.472(3) 1 calc PR A 2
H67D H 0.1901 0.3827 0.7534 0.040 Uiso 0.472(3) 1 calc PR A 2
C68B C 0.0431(7) 0.4466(4) 0.6972(4) 0.0414(17) Uani 0.472(3) 1 d P A 2
H68C H -0.0196 0.4400 0.7370 0.050 Uiso 0.472(3) 1 calc PR A 2
H68D H 0.0318 0.4983 0.6605 0.050 Uiso 0.472(3) 1 calc PR A 2
C69 C 0.0515(3) 0.4152(3) 0.6051(2) 0.0583(11) Uani 1 1 d . . .
C70 C 0.0533(3) 0.3542(2) 0.58187(17) 0.0422(8) Uani 1 1 d . A .
H70A H 0.1127 0.3128 0.6080 0.051 Uiso 1 1 calc R . .
H70B H -0.0308 0.3348 0.5904 0.051 Uiso 1 1 calc R . .
C71 C 0.8438(3) 0.33322(17) 0.34780(15) 0.0309(7) Uani 1 1 d . . .
H71A H 0.8108 0.3855 0.3274 0.037 Uiso 1 1 calc R . .
H71B H 0.9355 0.3331 0.3369 0.037 Uiso 1 1 calc R . .
C72 C 0.2051(2) 0.38264(16) 0.28625(15) 0.0265(6) Uani 1 1 d . . .
H72A H 0.1280 0.3939 0.2616 0.032 Uiso 1 1 calc R . .
H72B H 0.2404 0.4304 0.2753 0.032 Uiso 1 1 calc R . .
O30 O 0.3534(7) 0.2350(4) 0.6203(2) 0.205(4) Uani 1 1 d . . .
C80 C 0.4102(6) 0.2747(7) 0.5538(4) 0.154(4) Uani 1 1 d . . .
C81 C 0.4473(4) 0.2279(4) 0.5167(3) 0.0892(19) Uani 1 1 d . . .
H81A H 0.3944 0.2423 0.4780 0.134 Uiso 1 1 calc R . .
H81B H 0.4370 0.1756 0.5497 0.134 Uiso 1 1 calc R . .
H81C H 0.5349 0.2350 0.4981 0.134 Uiso 1 1 calc R . .
C82 C 0.4235(4) 0.3502(4) 0.5210(4) 0.0870(19) Uani 1 1 d . . .
H82A H 0.3484 0.3753 0.5324 0.130 Uiso 1 1 calc R . .
H82B H 0.4353 0.3675 0.4700 0.130 Uiso 1 1 calc R . .
H82C H 0.4964 0.3616 0.5370 0.130 Uiso 1 1 calc R . .
O31 O -0.2717(3) 0.17001(17) 0.74567(15) 0.0753(9) Uani 1 1 d . . .
C83 C -0.3053(4) 0.2232(2) 0.7529(2) 0.0576(11) Uani 1 1 d . . .
C84 C -0.2316(13) 0.2586(4) 0.7778(5) 0.230(7) Uani 1 1 d . . .
H84A H -0.1942 0.2215 0.8202 0.345 Uiso 1 1 calc R . .
H84B H -0.2841 0.2949 0.7890 0.345 Uiso 1 1 calc R . .
H84C H -0.1653 0.2841 0.7416 0.345 Uiso 1 1 calc R . .
C85 C -0.4312(6) 0.2552(3) 0.7369(6) 0.216(7) Uani 1 1 d . . .
H85A H -0.4270 0.3050 0.6975 0.324 Uiso 1 1 calc R . .
H85B H -0.4756 0.2583 0.7781 0.324 Uiso 1 1 calc R . .
H85C H -0.4760 0.2237 0.7242 0.324 Uiso 1 1 calc R . .
C87 C -0.0596(4) 0.7208(3) 1.0365(3) 0.0839(17) Uani 1 1 d . . .
O32A O -0.0063(5) 0.7196(3) 1.1460(3) 0.0720(19) Uani 0.578(7) 1 d P B 1
C88A C -0.0958(10) 0.8303(6) 1.0676(8) 0.092(4) Uani 0.578(7) 1 d P B 1
H88A H -0.0887 0.8428 1.1061 0.138 Uiso 0.578(7) 1 calc PR B 1
H88B H -0.1833 0.8373 1.0567 0.138 Uiso 0.578(7) 1 calc PR B 1
H88C H -0.0443 0.8626 1.0260 0.138 Uiso 0.578(7) 1 calc PR B 1
C86A C -0.0499(6) 0.7472(4) 1.0900(4) 0.054(2) Uani 0.578(7) 1 d P B 1
O32B O -0.0862(8) 0.8564(4) 0.9877(4) 0.075(3) Uani 0.422(7) 1 d P B 2
C86B C -0.0832(8) 0.7962(7) 1.0356(6) 0.070(4) Uani 0.422(7) 1 d P B 2
C88B C -0.0986(13) 0.7868(7) 1.1133(6) 0.065(3) Uani 0.422(7) 1 d P B 2
H88D H -0.0168 0.7891 1.1277 0.098 Uiso 0.422(7) 1 calc PR B 2
H88E H -0.1332 0.7387 1.1447 0.098 Uiso 0.422(7) 1 calc PR B 2
H88F H -0.1552 0.8267 1.1157 0.098 Uiso 0.422(7) 1 calc PR B 2
O33 O 1.4110(2) 0.0340(2) 0.65160(17) 0.0723(9) Uani 1 1 d . . .
O34 O 0.0009(2) 0.47946(17) 0.84434(17) 0.0625(8) Uani 1 1 d . . .
O35 O -0.3449(5) 0.4313(3) 0.7726(3) 0.050(2) Uani 0.432(9) 1 d P . .
O36A O -0.0907(5) 0.4231(3) 0.7658(3) 0.054(2) Uani 0.499(10) 1 d P C 1

loop_
_atom_site_aniso_label
_atom_site_aniso_U_11
_atom_site_aniso_U_22
_atom_site_aniso_U_33
_atom_site_aniso_U_23
_atom_site_aniso_U_13
_atom_site_aniso_U_12
O1 0.0335(11) 0.0184(9) 0.0236(10) -0.0104(8) -0.0017(8) -0.0018(8)
O2 0.0221(9) 0.0188(9) 0.0307(10) -0.0111(8) -0.0057(8) 0.0000(7)
O3 0.0224(9) 0.0235(10) 0.0233(10) -0.0123(8) 0.0004(8) -0.0015(7)
O4 0.0235(10) 0.0203(10) 0.0292(10) -0.0116(8) 0.0024(8) -0.0011(7)
O5 0.0322(11) 0.0191(10) 0.0269(10) -0.0114(8) -0.0024(8) 0.0031(8)
O6 0.0339(11) 0.0245(10) 0.0320(11) -0.0174(9) -0.0051(9) 0.0053(8)
O7 0.0334(11) 0.0365(12) 0.0398(12) -0.0265(10) -0.0015(9) 0.0010(9)
O8 0.0336(11) 0.0310(11) 0.0311(11) -0.0146(9) -0.0024(9) 0.0033(9)
O9 0.0341(11) 0.0329(11) 0.0338(11) -0.0206(9) -0.0007(9) -0.0002(9)
O10 0.0445(12) 0.0244(11) 0.0377(12) -0.0203(9) -0.0064(10) 0.0014(9)
O11 0.0172(9) 0.0302(10) 0.0260(10) -0.0147(8) 0.0017(7) -0.0028(7)
O12 0.0180(9) 0.0314(11) 0.0284(10) -0.0158(9) -0.0013(8) -0.0041(8)
O13 0.0315(11) 0.0231(10) 0.0270(10) -0.0063(8) 0.0010(8) -0.0046(8)
O14 0.0285(10) 0.0222(10) 0.0290(11) -0.0028(8) -0.0078(8) -0.0020(8)
O15 0.0262(10) 0.0333(11) 0.0257(10) -0.0075(9) -0.0036(8) -0.0035(8)
O16 0.0231(10) 0.0310(11) 0.0324(11) -0.0077(9) -0.0009(8) -0.0049(8)
O17 0.0356(11) 0.0340(12) 0.0233(10) -0.0105(9) -0.0044(9) 0.0024(9)
O18 0.0405(12) 0.0231(10) 0.0320(11) -0.0088(9) -0.0082(9) -0.0043(9)
O19A 0.032(3) 0.025(2) 0.033(3) -0.015(2) 0.000(2) -0.0015(18)
O20A 0.031(2) 0.034(2) 0.033(2) -0.0141(19) -0.0058(17) -0.0029(17)
O21A 0.047(3) 0.045(3) 0.043(3) -0.025(2) -0.016(2) 0.000(2)
O19B 0.029(3) 0.033(3) 0.043(4) -0.014(3) -0.008(3) 0.006(2)
O20B 0.030(2) 0.043(3) 0.034(3) -0.011(2) -0.0051(19) 0.007(2)
O21B 0.057(3) 0.049(3) 0.037(3) -0.022(2) 0.010(2) -0.016(2)
O22 0.0574(15) 0.0597(16) 0.0457(14) -0.0407(13) 0.0167(12) -0.0205(12)
O23 0.0171(9) 0.0411(12) 0.0244(10) -0.0128(9) -0.0013(8) 0.0014(8)
O24 0.0187(9) 0.0352(11) 0.0255(10) -0.0165(9) -0.0038(8) -0.0010(8)
C1 0.0164(12) 0.0185(13) 0.0256(14) -0.0093(11) 0.0001(10) -0.0026(10)
C2 0.0190(13) 0.0220(13) 0.0215(13) -0.0095(11) -0.0018(10) -0.0021(10)
C3 0.0162(12) 0.0244(14) 0.0289(14) -0.0162(12) -0.0008(11) -0.0023(10)
C4 0.0182(13) 0.0187(13) 0.0285(14) -0.0100(11) -0.0024(11) -0.0013(10)
C5 0.0125(12) 0.0245(14) 0.0260(14) -0.0104(11) 0.0008(10) -0.0050(10)
C6 0.0164(12) 0.0258(14) 0.0264(14) -0.0143(12) 0.0009(10) -0.0035(10)
C7 0.0179(13) 0.0198(13) 0.0324(15) -0.0130(12) -0.0007(11) 0.0005(10)
C8 0.0229(14) 0.0257(15) 0.0304(15) -0.0151(12) -0.0026(11) 0.0006(11)
C9 0.0206(14) 0.0269(15) 0.0373(16) -0.0206(13) -0.0026(12) 0.0012(11)
C10 0.0197(13) 0.0205(14) 0.0360(16) -0.0132(12) -0.0012(11) -0.0005(10)
C11 0.0134(12) 0.0220(14) 0.0320(15) -0.0109(12) 0.0013(11) -0.0010(10)
C12 0.0182(13) 0.0245(14) 0.0286(15) -0.0155(12) 0.0030(11) -0.0019(10)
C13 0.0193(13) 0.0202(13) 0.0201(13) -0.0072(11) -0.0012(10) 0.0003(10)
C14 0.0248(14) 0.0232(14) 0.0211(13) -0.0125(11) -0.0015(11) 0.0034(11)
C15 0.0258(14) 0.0208(13) 0.0245(14) -0.0113(11) -0.0056(11) -0.0014(11)
C16 0.0187(13) 0.0220(13) 0.0188(13) -0.0077(11) -0.0026(10) -0.0003(10)
C17 0.0206(13) 0.0285(15) 0.0259(14) -0.0173(12) 0.0006(11) 0.0002(11)
C18 0.0216(14) 0.0272(14) 0.0317(15) -0.0193(12) -0.0026(11) -0.0027(11)
C19 0.0251(14) 0.0236(14) 0.0223(14) -0.0101(11) -0.0022(11) -0.0040(11)
C20 0.0230(14) 0.0235(14) 0.0270(14) -0.0099(12) -0.0042(11) -0.0025(11)
C21 0.0233(14) 0.0206(14) 0.0272(14) -0.0118(11) 0.0007(11) 0.0022(10)
C22 0.0272(14) 0.0195(13) 0.0216(13) -0.0116(11) 0.0027(11) -0.0006(10)
C23 0.0257(14) 0.0221(14) 0.0281(15) -0.0129(12) -0.0046(11) 0.0005(11)
C24 0.0237(14) 0.0177(13) 0.0326(15) -0.0099(12) -0.0004(12) -0.0005(10)
C25 0.0283(15) 0.0248(15) 0.0239(14) -0.0071(12) 0.0054(12) -0.0001(11)
C26 0.0365(16) 0.0257(15) 0.0231(14) -0.0118(12) 0.0014(12) 0.0017(12)
C27 0.0373(17) 0.0231(15) 0.0351(16) -0.0154(13) -0.0023(13) 0.0017(12)
C28 0.0354(17) 0.0298(16) 0.0459(19) -0.0233(14) 0.0018(14) -0.0041(13)
C29 0.0355(17) 0.049(2) 0.0432(19) -0.0333(16) -0.0074(14) 0.0053(14)
C30 0.0414(19) 0.058(2) 0.0320(17) -0.0253(16) -0.0082(14) 0.0093(16)
C31 0.0482(19) 0.0342(17) 0.0240(15) -0.0137(13) 0.0029(14) -0.0028(14)
C32 0.0407(17) 0.0292(16) 0.0276(15) -0.0155(13) 0.0058(13) -0.0065(13)
C33 0.0368(17) 0.0270(16) 0.0480(19) -0.0233(14) -0.0058(14) 0.0042(13)
C34 0.0391(17) 0.0222(15) 0.0428(18) -0.0183(13) -0.0101(14) 0.0057(12)
C35 0.0190(13) 0.0252(14) 0.0252(14) -0.0100(12) 0.0009(11) -0.0057(10)
C36 0.0169(13) 0.0272(15) 0.0334(16) -0.0129(12) -0.0005(11) -0.0010(11)
C37 0.0196(13) 0.0228(14) 0.0276(15) -0.0058(12) -0.0066(11) -0.0022(10)
C38 0.0220(14) 0.0268(15) 0.0230(14) -0.0053(12) -0.0061(11) -0.0047(11)
C39 0.0248(14) 0.0288(15) 0.0304(15) -0.0131(13) -0.0096(12) -0.0048(11)
C40 0.0264(14) 0.0232(14) 0.0288(15) -0.0029(12) -0.0078(12) -0.0082(11)
C41 0.0168(13) 0.0304(15) 0.0266(15) -0.0078(12) -0.0048(11) -0.0071(11)
C42 0.0185(13) 0.0279(15) 0.0270(15) -0.0094(12) -0.0039(11) -0.0029(11)
C43 0.0158(13) 0.0336(16) 0.0274(15) -0.0128(13) -0.0045(11) 0.0008(11)
C44 0.0182(13) 0.0485(19) 0.0267(15) -0.0214(14) 0.0001(11) -0.0028(12)
C45 0.0230(15) 0.0483(19) 0.0389(18) -0.0300(15) 0.0045(13) -0.0081(13)
C46 0.0255(15) 0.0367(17) 0.0365(17) -0.0216(14) 0.0034(12) -0.0068(12)
C47 0.0131(12) 0.0351(16) 0.0273(15) -0.0159(12) -0.0025(10) -0.0009(11)
C48 0.0190(13) 0.0363(16) 0.0261(15) -0.0181(13) -0.0041(11) 0.0033(11)
C49 0.0174(13) 0.0298(15) 0.0150(13) -0.0034(11) -0.0003(10) 0.0005(11)
C50 0.0253(14) 0.0215(14) 0.0179(13) -0.0053(11) 0.0033(11) 0.0003(11)
C51 0.0267(14) 0.0234(14) 0.0189(13) -0.0078(11) -0.0002(11) -0.0042(11)
C52 0.0193(13) 0.0258(14) 0.0172(13) -0.0077(11) -0.0005(10) -0.0033(10)
C53 0.0213(14) 0.0370(16) 0.0236(14) -0.0172(12) -0.0007(11) 0.0018(11)
C54 0.0214(14) 0.0390(16) 0.0203(14) -0.0164(12) -0.0004(11) -0.0025(12)
C55 0.0303(15) 0.0275(15) 0.0250(15) -0.0054(12) -0.0041(12) -0.0046(12)
C56 0.0333(16) 0.0277(15) 0.0262(15) -0.0034(12) -0.0067(12) -0.0045(12)
C57 0.0298(15) 0.0209(14) 0.0356(16) -0.0052(12) -0.0063(13) -0.0018(11)
C58 0.0282(15) 0.0262(15) 0.0337(16) -0.0080(13) -0.0001(12) -0.0024(12)
C59 0.0338(16) 0.0273(15) 0.0272(15) -0.0055(12) -0.0086(12) -0.0034(12)
C60 0.0323(16) 0.0315(16) 0.0312(16) -0.0062(13) -0.0087(13) -0.0050(12)
C61 0.0227(15) 0.0450(19) 0.0269(15) -0.0074(14) -0.0012(12) -0.0047(13)
C62 0.0241(15) 0.0420(18) 0.0216(14) -0.0084(13) -0.0013(11) 0.0010(12)
C63 0.061(2) 0.0229(16) 0.0372(18) -0.0073(14) -0.0127(16) -0.0125(14)
C64 0.0303(16) 0.0310(17) 0.050(2) -0.0176(15) 0.0020(14) -0.0049(13)
C65A 0.044(4) 0.031(3) 0.033(3) -0.022(3) 0.000(3) -0.002(3)
C65B 0.033(4) 0.031(4) 0.033(4) -0.012(3) -0.007(3) 0.003(3)
C66 0.0354(19) 0.074(3) 0.046(2) -0.028(2) -0.0023(16) 0.0051(17)
C67A 0.045(4) 0.055(4) 0.033(3) -0.021(3) -0.005(3) -0.007(3)
C68A 0.043(4) 0.045(4) 0.044(4) -0.019(3) -0.010(3) -0.008(3)
C67B 0.034(3) 0.040(4) 0.027(3) -0.017(3) -0.002(3) 0.003(3)
C68B 0.052(4) 0.045(4) 0.040(4) -0.027(3) -0.012(3) -0.008(3)
C69 0.040(2) 0.101(3) 0.072(3) -0.073(3) -0.0065(19) 0.005(2)
C70 0.0284(16) 0.072(2) 0.0395(19) -0.0371(18) -0.0014(14) -0.0023(15)
C71 0.0195(14) 0.0371(17) 0.0289(15) -0.0072(13) -0.0046(11) -0.0050(12)
C72 0.0195(13) 0.0313(15) 0.0300(15) -0.0150(13) -0.0034(11) 0.0016(11)
O30 0.298(8) 0.196(6) 0.044(2) -0.022(3) 0.018(3) 0.129(6)
C80 0.076(4) 0.341(13) 0.110(6) -0.168(8) -0.066(4) 0.110(7)
C81 0.030(2) 0.190(6) 0.070(3) -0.078(4) -0.009(2) 0.003(3)
C82 0.032(2) 0.153(6) 0.126(5) -0.107(5) -0.009(3) -0.002(3)
O31 0.115(3) 0.065(2) 0.0541(18) -0.0359(16) -0.0306(17) 0.0342(18)
C83 0.088(3) 0.040(2) 0.042(2) -0.0189(17) 0.015(2) -0.006(2)
C84 0.46(2) 0.084(5) 0.157(8) -0.021(5) -0.158(10) -0.081(8)
C85 0.095(5) 0.047(3) 0.333(13) 0.033(5) 0.100(7) 0.027(3)
C87 0.041(2) 0.120(4) 0.144(5) -0.108(4) 0.016(3) -0.022(2)
O32A 0.079(4) 0.059(3) 0.065(4) -0.016(3) 0.000(3) -0.014(3)
C88A 0.080(7) 0.059(7) 0.148(13) -0.054(8) -0.013(7) -0.001(5)
C86A 0.029(3) 0.063(5) 0.050(4) -0.008(4) 0.002(3) -0.003(3)
O32B 0.117(7) 0.052(5) 0.059(5) -0.025(4) -0.011(4) -0.009(4)
C86B 0.028(5) 0.061(7) 0.068(7) 0.021(7) -0.009(5) -0.009(4)
C88B 0.100(9) 0.037(6) 0.046(6) -0.008(5) 0.006(6) -0.014(6)
O33 0.0376(14) 0.133(3) 0.093(2) -0.093(2) -0.0012(14) 0.0022(15)
O34 0.0384(14) 0.078(2) 0.095(2) -0.0604(18) -0.0014(14) -0.0024(13)
O35 0.045(4) 0.066(4) 0.048(4) -0.036(3) -0.007(3) 0.006(3)
O36A 0.069(4) 0.058(4) 0.047(3) -0.033(3) 0.001(3) -0.015(3)

loop_
_geom_bond_atom_site_label_1
_geom_bond_atom_site_label_2
_geom_bond_distance
_geom_bond_site_symmetry_2
_geom_bond_publ_flag
O1 C1 1.366(3) . ?
O1 C19 1.430(3) . ?
O2 C20 1.418(3) . ?
O2 C21 1.422(3) . ?
O3 C22 1.418(3) . ?
O3 C23 1.421(3) . ?
O4 C25 1.421(3) . ?
O4 C24 1.429(3) . ?
O5 C7 1.369(3) . ?
O5 C26 1.430(3) . ?
O6 C3 1.369(3) . ?
O6 C27 1.430(3) . ?
O7 C29 1.408(4) . ?
O7 C28 1.411(4) . ?
O8 C30 1.410(4) . ?
O8 C31 1.424(4) . ?
O9 C33 1.410(4) . ?
O9 C32 1.420(3) . ?
O10 C9 1.371(3) . ?
O10 C34 1.427(3) . ?
O11 C13 1.380(3) . ?
O11 C35 1.434(3) . ?
O12 C16 1.379(3) . ?
O12 C36 1.428(3) . ?
O13 C37 1.371(3) . ?
O13 C55 1.434(3) . ?
O14 C56 1.418(3) . ?
O14 C57 1.429(3) . ?
O15 C59 1.419(3) . ?
O15 C58 1.427(4) . ?
O16 C61 1.422(4) . ?
O16 C60 1.426(4) . ?
O17 C43 1.362(3) . ?
O17 C62 1.434(3) . ?
O18 C39 1.377(4) . ?
O18 C63 1.435(4) . ?
O19A C64 1.424(6) . ?
O19A C65A 1.451(8) . ?
O20A C66 1.250(5) . ?
O20A C67A 1.418(7) . ?
O21A C69 1.410(5) . ?
O21A C68A 1.436(8) . ?
O19B C65B 1.400(9) . ?
O19B C64 1.461(7) . ?
O20B C66 1.394(6) . ?
O20B C67B 1.422(8) . ?
O21B C69 1.263(6) . ?
O21B C68B 1.448(8) . ?
O22 C45 1.372(4) . ?
O22 C70 1.417(4) . ?
O23 C49 1.387(3) . ?
O23 C71 1.437(4) . ?
O24 C52 1.380(3) . ?
O24 C72 1.436(3) . ?
C1 C2 1.384(4) . ?
C1 C6 1.391(4) . ?
C2 C3 1.397(4) . ?
C3 C4 1.384(4) . ?
C4 C5 1.393(4) . ?
C5 C6 1.382(4) . ?
C5 C35 1.518(4) . ?
C7 C8 1.381(4) . ?
C7 C12 1.394(4) . ?
C8 C9 1.393(4) . ?
C9 C10 1.387(4) . ?
C10 C11 1.395(4) . ?
C11 C12 1.379(4) . ?
C11 C36 1.506(4) . ?
C13 C18 1.381(4) . ?
C13 C14 1.391(4) . ?
C14 C15 1.377(4) . ?
C15 C16 1.396(4) . ?
C16 C17 1.380(4) . ?
C17 C18 1.392(4) . ?
C19 C20 1.506(4) . ?
C21 C22 1.501(4) . ?
C23 C24 1.498(4) . ?
C25 C26 1.492(4) . ?
C27 C28 1.497(4) . ?
C29 C30 1.500(5) . ?
C31 C32 1.489(5) . ?
C33 C34 1.504(4) . ?
C37 C38 1.386(4) . ?
C37 C42 1.393(4) . ?
C38 C39 1.400(4) . ?
C39 C40 1.390(4) . ?
C40 C41 1.394(4) . ?
C41 C42 1.379(4) . ?
C41 C71 1.517(4) . ?
C43 C48 1.392(4) . ?
C43 C44 1.397(4) . ?
C44 C45 1.384(4) . ?
C45 C46 1.388(4) . ?
C46 C47 1.388(4) . ?
C47 C48 1.386(4) . ?
C47 C72 1.511(4) . ?
C49 C54 1.379(4) . ?
C49 C50 1.387(4) . ?
C50 C51 1.385(4) . ?
C51 C52 1.389(4) . ?
C52 C53 1.375(4) . ?
C53 C54 1.400(4) . ?
C55 C56 1.498(4) . ?
C57 C58 1.496(4) . ?
C59 C60 1.500(4) . ?
C61 C62 1.490(5) . ?
C63 C64 1.513(5) . ?
C65A C66 1.577(7) . ?
C65B C66 1.424(8) . ?
C67A C68A 1.497(9) . ?
C67B C68B 1.511(9) . ?
C69 C70 1.523(5) . ?
O30 C80 1.382(11) . ?
C80 C82 1.377(12) . ?
C80 C81 1.490(9) . ?
O31 C83 1.172(5) . ?
C83 C84 1.412(8) . ?
C83 C85 1.455(8) . ?
C87 C86A 1.484(10) . ?
C87 C86B 1.513(16) . ?
O32A C86A 1.203(8) . ?
C88A C86A 1.569(13) . ?
O32B C86B 1.186(12) . ?
C86B C88B 1.58(2) . ?
